data_1577287
loop_
_publ_author_name
'Gerstner, Alexander'
'Arrowsmith, Merle'
'Dietz, Maximilian'
'Mihm, Cornelius'
'Braunschweig, Holger'

_publ_section_title
;
 Zerovalent transition-metal inverse-sandwich complexes of a
 diborataanthracene dianion
;
_journal_name_full 'Chemical Science'
_journal_paper_doi 10.1039/D6SC02501C
_journal_year 2026
_chemical_formula_moiety 'C21 H22 B2 Cr O3'
_chemical_formula_sum 'C21 H22 B2 Cr O3'
_chemical_formula_weight 396.00
_chemical_name_common {eta6-[2,3,6,7,9,10-Me6-9,10-DHDBA]}{Cr(CO)3}
_chemical_name_systematic 2-Cr
_chemical_properties_physical Air-sensitive,Moisture-sensitive
_space_group_crystal_system monoclinic
_space_group_IT_number 14
_space_group_name_Hall '-P 2yn'
_space_group_name_H-M_alt 'P 1 21/n 1'
_atom_sites_solution_hydrogens geom
_atom_sites_solution_primary dual
_atom_sites_solution_secondary difmap
_audit_creation_date 2026-01-09
_audit_creation_method 'CIF-fill 1.6k (K.Radacki, 2005-25)'
_audit_update_record
;
2026-03-18 deposited with the CCDC.	2026-05-13 downloaded from the CCDC.
;
_cell_angle_alpha 90
_cell_angle_beta 91.0970(10)
_cell_angle_gamma 90
_cell_formula_units_Z 4
_cell_length_a 10.14580(10)
_cell_length_b 13.7582(2)
_cell_length_c 13.59200(10)
_cell_measurement_reflns_used 12755
_cell_measurement_temperature 100(2)
_cell_measurement_theta_max 71.5980
_cell_measurement_theta_min 4.5420
_cell_volume 1896.93(4)
_computing_cell_refinement 'CrysAlisPro 1.171.43.142a (Rigaku OD, 2024)'
_computing_data_collection
;
 CrysAlisPro system (CCD 43.128a 64-bit (release 20-06-2024))
;
_computing_data_reduction 'CrysAlisPro 1.171.43.142a (Rigaku OD, 2024)'
_computing_molecular_graphics 'ShelXLe (Huebschle et all, 2011)'
_computing_publication_material 'SHELXL-2019/2 (Sheldrick, 2019)'
_computing_structure_refinement 'SHELXL-2019/2 (Sheldrick, 2019)'
_computing_structure_solution 'SHELXT 2014/5 (Sheldrick, 2014)''
_diffrn_ambient_environment N~2~
_diffrn_ambient_temperature 100(2)
_diffrn_detector HPA
_diffrn_detector_area_resol_mean 10.0
_diffrn_detector_type 'HyPix Arc150'
_diffrn_measured_fraction_theta_full 1.000
_diffrn_measured_fraction_theta_max 0.999
_diffrn_measurement_details
;
 
 List of Runs (angles in degrees, time in seconds):
 --------------------------------------------------------------------------
  1  \w   -106.00 -71.00   0.50    0.33    --  -58.00 -52.00  17.88   70
  2  \w     16.00  65.00   0.50    0.33    --   58.55 -94.00 -95.00   98
  3  \w   -111.00 -76.00   0.50    0.33    --  -62.00 -50.00  60.77   70
  4  \w   -128.00 -93.00   0.50    0.33    --  -79.50 -49.00 167.40   70
  5  \w   -121.00 -86.00   0.50    0.33    --  -74.00 -56.00 -63.19   70
  6  \w   -110.00 -75.00   0.50    0.33    --  -62.00 -51.00-138.29   70
  7  \w    -92.00 -55.00   0.50    0.33    --  -42.00 -45.00  74.94   74
  8  \w     34.00  60.00   0.50    0.33    --   22.00  59.00 -99.01   52
  9  \w   -126.00 -92.00   0.50    0.33    --  -79.50-123.00  55.77   68
 10  \w     34.00  60.00   0.50    0.33    --   22.00  58.00  58.80   52
 11  \w     55.00  90.00   0.50    0.33    --   42.00  52.00  76.39   70
 12  \w   -128.00 -93.00   0.50    0.33    --  -79.50 -51.00  51.50   70
 13  \w   -126.00 -91.00   0.50    0.33    --  -78.00 -53.00 -53.61   70
 14  \w     21.00  49.00   0.50    0.33    --   10.00  62.00-126.89   56
 15  \w   -128.00 -93.00   0.50    0.33    --  -79.50 -50.00-143.85   70
 16  \w   -124.00 -86.00   0.50    0.33    --  -74.00 -43.00 -26.25   76
 17  \w   -120.00 -82.00   0.50    0.33    --  -70.00 -43.00-175.92   76
 18  \w   -129.00 -92.00   0.50    0.33    --  -79.50 -44.00 -39.15   74
 19  \w   -120.00 -83.00   0.50    0.33    --  -70.00 -45.00-104.02   74
 20  \w   -129.00 -93.00   0.50    0.33    --  -79.50 -47.00-111.32   72
 21  \w   -127.00 -41.00   0.50    0.33    --  -76.45 -15.00  60.00  172
 22  \w     42.00  92.00   0.50    0.33    --   84.76 -95.00 150.00  100
 23  \w     34.00  85.00   0.50    0.33    --   77.01 -95.00 120.00  102
 24  \w     59.00  94.00   0.50    0.33    --   46.00  52.00 172.09   70
 25  \w     56.00  91.00   0.50    0.33    --   42.00  51.00 -35.93   70
 26  \w     34.00  60.00   0.50    0.33    --   22.00  57.00 155.00   52
 27  \w    -76.00 -27.00   0.50    0.33    --  -69.61  94.00  15.00   98
 28  \w   -126.00 -93.00   0.50    0.33    --  -79.50-121.00-100.57   66
 29  \w     34.00  60.00   0.50    0.33    --   22.00  59.00 -35.91   52
 30  \w     30.00  56.00   0.50    0.33    --   18.00  60.00 -59.76   52
 31  \w     30.00  56.00   0.50    0.33    --   18.00  60.00 107.85   52
 32  \w    -99.00 -63.00   0.50    0.33    --  -50.00 -46.00 174.46   72
 33  \w   -125.00 -91.00   0.50    0.33    --  -79.50 -61.00  73.97   68
 34  \w     42.00  92.00   0.50    0.33    --   84.76 -95.00-150.00  100
 35  \w    -83.00 -34.00   0.50    0.33    --  -76.45  94.00  15.00   98
 36  \w    -67.00 -18.00   0.50    0.33    --  -60.24  94.00  15.00   98
 37  \w   -124.00 -94.00   0.50    0.33    --  -79.50 -64.00  22.00   60
 38  \w   -129.00 -93.00   0.50    0.33    --  -79.50 -48.00  54.04   72
 39  \w    -97.00 -22.00   0.50    0.33    --  -69.61 126.00  60.00  150
 40  \w    -99.00 -64.00   0.50    0.33    --  -50.00 -47.00 -17.74   70
 41  \w     42.00  92.00   0.50    0.33    --   84.76 -95.00 -60.00  100
 42  \w   -116.00 -85.00   0.50    0.33    --  -70.00 -59.00 -54.93   62
 43  \w     42.00  92.00   0.50    0.33    --   84.76 -95.00   0.00  100
 44  \w     29.00  78.00   0.50    0.33    --   71.30 -94.00 -95.00   98
 45  \w    -97.00 -32.00   0.50    0.33    --  -78.00 114.00 122.85  130
 46  \w     35.00  84.00   0.50    0.33    --   77.01 -94.00 -95.00   98
 47  \w    -27.00   1.00   0.50    0.33    --  -14.00 103.00 107.20   56
 48  \w     16.00  66.00   0.50    0.33    --   58.55 -95.00 -60.00  100
 49  \w    -93.00 -31.00   0.50    0.33    --  -76.45 112.00-150.00  124
 50  \w     42.00  92.00   0.50    0.33    --   84.76 -94.00 -95.00  100
 51  \w    -97.00 -33.00   0.50    0.33    --  -79.50 115.00   6.35  128
 52  \w     42.00  92.00   0.50    0.33    --   84.76 -95.00  90.00  100
 53  \w     42.00  92.00   0.50    0.33    --   84.76 -95.00-180.00  100
 54  \w    -97.00 -33.00   0.50    0.33    --  -79.50 115.00 -64.18  128
 55  \w     52.00  87.00   0.50    0.33    --   38.00  51.00   1.33   70
 56  \w     42.00  92.00   0.50    0.33    --   84.76 -95.00  60.00  100
 57  \w     42.00  92.00   0.50    0.33    --   84.76 -95.00 120.00  100
;
_diffrn_measurement_device 'four-circle diffractometer'
_diffrn_measurement_device_type 'Rigaku XtaLAB Synergy-R'
_diffrn_measurement_method '\w scans'
_diffrn_orient_matrix_type
;
 CrysAlisPro convention (1999,Acta A55,543-557)
;
_diffrn_orient_matrix_UB_11 -0.0813153000
_diffrn_orient_matrix_UB_12 -0.0792381000
_diffrn_orient_matrix_UB_13 -0.0532778000
_diffrn_orient_matrix_UB_21 -0.1219288000
_diffrn_orient_matrix_UB_22 0.0668827000
_diffrn_orient_matrix_UB_23 -0.0000191000
_diffrn_orient_matrix_UB_31 0.0400181000
_diffrn_orient_matrix_UB_32 0.0422446000
_diffrn_orient_matrix_UB_33 -0.1000297000
_diffrn_radiation_monochromator 'multi-layer mirror'
_diffrn_radiation_probe x-ray
_diffrn_radiation_type CuK\a
_diffrn_radiation_wavelength 1.54184
_diffrn_radiation_xray_symbol K-L~2,3~
_diffrn_reflns_av_R_equivalents 0.0682
_diffrn_reflns_av_unetI/netI 0.0293
_diffrn_reflns_Laue_measured_fraction_full 1.000
_diffrn_reflns_Laue_measured_fraction_max 0.999
_diffrn_reflns_limit_h_max 12
_diffrn_reflns_limit_h_min -12
_diffrn_reflns_limit_k_max 16
_diffrn_reflns_limit_k_min -16
_diffrn_reflns_limit_l_max 15
_diffrn_reflns_limit_l_min -16
_diffrn_reflns_number 34746
_diffrn_reflns_point_group_measured_fraction_full 1.000
_diffrn_reflns_point_group_measured_fraction_max 0.999
_diffrn_reflns_theta_full 67.684
_diffrn_reflns_theta_max 70.030
_diffrn_reflns_theta_min 4.573
_diffrn_source 'rotating-anode X-ray tube'
_diffrn_source_type 'PhotonJet-R X-ray Source'
_exptl_absorpt_coefficient_mu 5.102
_exptl_absorpt_correction_T_max 1.000
_exptl_absorpt_correction_T_min 0.382
_exptl_absorpt_correction_type gaussian
_exptl_absorpt_process_details
;
 CrysAlisPro 1.171.43.142a (Rigaku Oxford Diffraction, 2024) Numerical 
 absorption correction based on gaussian integration over a multifaceted 
 crystal model Empirical absorption correction using spherical harmonics, 
 implemented in SCALE3 ABSPACK scaling algorithm.
;
_exptl_crystal_colour red
_exptl_crystal_density_diffrn 1.387
_exptl_crystal_description block
_exptl_crystal_F_000 824
_exptl_crystal_preparation
;
 For data collection the crystal was immersed in a film of perfluoropolyether 
 oil, mounted on a polyimide loop and transferred to stream of cold nitrogen 
 (Oxford Cryostream 800).
;
_exptl_crystal_recrystallization_method 'Re-crystallisation from solvent'
_exptl_crystal_size_max 0.300
_exptl_crystal_size_mid 0.140
_exptl_crystal_size_min 0.070
_refine_diff_density_max 1.496
_refine_diff_density_min -0.516
_refine_diff_density_rms 0.104
_refine_ls_extinction_method none
_refine_ls_goodness_of_fit_ref 1.039
_refine_ls_hydrogen_treatment constr
_refine_ls_matrix_type full
_refine_ls_number_parameters 250
_refine_ls_number_reflns 3609
_refine_ls_number_restraints 0
_refine_ls_restrained_S_all 1.039
_refine_ls_R_factor_all 0.0708
_refine_ls_R_factor_gt 0.0645
_refine_ls_shift/su_max 0.001
_refine_ls_shift/su_mean 0.000
_refine_ls_structure_factor_coef Fsqd
_refine_ls_weighting_details
;
 w=1/[\s^2^(Fo^2^)+(0.1376P)^2^+0.7343P] where P=(Fo^2^+2Fc^2^)/3
;
_refine_ls_weighting_scheme calc
_refine_ls_wR_factor_gt 0.1779
_refine_ls_wR_factor_ref 0.1844
_reflns_Friedel_coverage 0.000
_reflns_number_gt 3153
_reflns_number_total 3609
_reflns_threshold_expression 'I > 2\s(I)'
_cod_data_source_file d6sc02501c2.cif
_cod_data_source_block AlGe042_AlGe_a
_cod_original_sg_symbol_H-M 'P 21/n'
_cod_database_code 1577287
_shelx_shelxl_version_number 2019/2
_shelx_space_group_comment
;
 The symmetry employed for this shelxl refinement is uniquely defined by the 
 following loop, which should always be used as a source of symmetry 
 information in preference to the above space-group names. They are only 
 intended as comments.
;
_shelx_estimated_absorpt_t_min 0.310
_shelx_estimated_absorpt_t_max 0.717

loop_
_space_group_symop_operation_xyz
'x, y, z'
'-x+1/2, y+1/2, -z+1/2'
'-x, -y, -z'
'x-1/2, -y-1/2, z-1/2'

loop_
_atom_site_label
_atom_site_type_symbol
_atom_site_fract_x
_atom_site_fract_y
_atom_site_fract_z
_atom_site_U_iso_or_equiv
_atom_site_adp_type
_atom_site_occupancy
_atom_site_site_symmetry_order
_atom_site_calc_flag
_atom_site_refinement_flags_posn
_atom_site_refinement_flags_adp
_atom_site_refinement_flags_occupancy
_atom_site_disorder_assembly
_atom_site_disorder_group
Cr01 Cr 0.74154(5) 0.30254(3) 0.75474(3) 0.0266(2) Uani 1 1 d . . . . .
B1_1 B 0.6478(3) 0.4166(2) 0.5536(2) 0.0305(7) Uani 1 1 d . . . . .
B2_1 B 0.6346(3) 0.1963(2) 0.5473(2) 0.0271(7) Uani 1 1 d . . . . .
C1_1 C 0.6657(3) 0.5300(2) 0.5615(2) 0.0360(7) Uani 1 1 d . . . . .
H1A_1 H 0.581199 0.560126 0.577283 0.054 Uiso 1 1 calc R U . . .
H1B_1 H 0.696363 0.555472 0.498595 0.054 Uiso 1 1 calc R U . . .
H1C_1 H 0.730812 0.545018 0.613499 0.054 Uiso 1 1 calc R U . . .
C2_1 C 0.6415(3) 0.0822(2) 0.5504(2) 0.0328(7) Uani 1 1 d . . . . .
H2A_1 H 0.554986 0.056067 0.567248 0.049 Uiso 1 1 calc R U . . .
H2B_1 H 0.707057 0.061881 0.600204 0.049 Uiso 1 1 calc R U . . .
H2C_1 H 0.666875 0.057577 0.485856 0.049 Uiso 1 1 calc R U . . .
C3_1 C 0.6741(3) 0.3598(2) 0.4569(2) 0.0292(6) Uani 1 1 d . . . . .
C4_1 C 0.7038(3) 0.4086(2) 0.3698(2) 0.0325(6) Uani 1 1 d . . . . .
H4_1 H 0.711739 0.477410 0.371860 0.039 Uiso 1 1 calc R U . . .
C5_1 C 0.7224(3) 0.3619(2) 0.2804(2) 0.0313(6) Uani 1 1 d . . . . .
C6_1 C 0.7103(3) 0.2612(2) 0.2763(2) 0.0312(6) Uani 1 1 d . . . . .
C7_1 C 0.6827(3) 0.2109(2) 0.3630(2) 0.0296(6) Uani 1 1 d . . . . .
H7_1 H 0.675492 0.142076 0.360088 0.036 Uiso 1 1 calc R U . . .
C8_1 C 0.6650(3) 0.2568(2) 0.4537(2) 0.0290(6) Uani 1 1 d . . . . .
C9_1 C 0.5973(3) 0.2537(2) 0.64288(19) 0.0270(6) Uani 1 1 d . . . . .
C10_1 C 0.5993(3) 0.3578(2) 0.6452(2) 0.0283(6) Uani 1 1 d . . . . .
C11_1 C 0.5732(3) 0.4056(2) 0.7366(2) 0.0303(6) Uani 1 1 d . . . . .
H11_1 H 0.591942 0.476824 0.741653 0.036 Uiso 1 1 calc R U . . .
C12_1 C 0.5526(3) 0.3537(2) 0.8237(2) 0.0287(6) Uani 1 1 d . . . . .
C13_1 C 0.5520(3) 0.2500(2) 0.8221(2) 0.0275(6) Uani 1 1 d . . . . .
C14_1 C 0.5706(3) 0.20212(19) 0.7318(2) 0.0269(6) Uani 1 1 d . . . . .
H14_1 H 0.588119 0.130601 0.733374 0.032 Uiso 1 1 calc R U . . .
C15_1 C 0.7524(3) 0.4209(2) 0.1896(2) 0.0382(7) Uani 1 1 d . . . . .
H15A_1 H 0.829202 0.393242 0.157148 0.057 Uiso 1 1 calc R U . . .
H15B_1 H 0.771139 0.488233 0.208661 0.057 Uiso 1 1 calc R U . . .
H15C_1 H 0.676142 0.419365 0.144241 0.057 Uiso 1 1 calc R U . . .
C16_1 C 0.7221(4) 0.2066(2) 0.1806(2) 0.0359(7) Uani 1 1 d . . . . .
H16A_1 H 0.705406 0.137403 0.191741 0.054 Uiso 1 1 calc R U . . .
H16B_1 H 0.811189 0.215082 0.155205 0.054 Uiso 1 1 calc R U . . .
H16C_1 H 0.657517 0.232002 0.132606 0.054 Uiso 1 1 calc R U . . .
C17_1 C 0.5285(3) 0.4079(2) 0.9183(2) 0.0348(7) Uani 1 1 d . . . . .
H17A_1 H 0.437834 0.396513 0.938931 0.052 Uiso 1 1 calc R U . . .
H17B_1 H 0.542039 0.477632 0.907671 0.052 Uiso 1 1 calc R U . . .
H17C_1 H 0.590102 0.384774 0.969524 0.052 Uiso 1 1 calc R U . . .
C18_1 C 0.5269(3) 0.1922(2) 0.9142(2) 0.0311(7) Uani 1 1 d . . . . .
H18A_1 H 0.437641 0.205582 0.936874 0.047 Uiso 1 1 calc R U . . .
H18B_1 H 0.591199 0.210709 0.965566 0.047 Uiso 1 1 calc R U . . .
H18C_1 H 0.535648 0.122667 0.899950 0.047 Uiso 1 1 calc R U . . .
C1_2 C 0.8659(3) 0.3952(2) 0.7251(2) 0.0340(7) Uani 1 1 d . . . . .
O2_2 O 0.9316(2) 0.15073(16) 0.68658(17) 0.0403(5) Uani 1 1 d . . . . .
O1_2 O 0.9471(2) 0.45199(16) 0.70932(18) 0.0431(6) Uani 1 1 d . . . . .
C2_2 C 0.8595(3) 0.2093(2) 0.7136(2) 0.0323(7) Uani 1 1 d . . . . .
O3_2 O 0.8543(2) 0.29756(17) 0.96073(17) 0.0433(6) Uani 1 1 d . . . . .
C3_2 C 0.8144(3) 0.2985(2) 0.8804(2) 0.0338(7) Uani 1 1 d . . . . .

loop_
_atom_site_aniso_label
_atom_site_aniso_U_11
_atom_site_aniso_U_22
_atom_site_aniso_U_33
_atom_site_aniso_U_23
_atom_site_aniso_U_13
_atom_site_aniso_U_12
Cr01 0.0358(3) 0.0226(3) 0.0214(3) -0.00121(15) 0.0039(2) -0.00031(17)
B1_1 0.0391(18) 0.0240(16) 0.0283(17) 0.0011(13) 0.0012(13) 0.0006(13)
B2_1 0.0346(18) 0.0244(17) 0.0223(17) -0.0021(11) 0.0009(13) -0.0020(12)
C1_1 0.057(2) 0.0224(14) 0.0287(16) -0.0012(12) 0.0038(13) -0.0005(14)
C2_1 0.0528(19) 0.0230(15) 0.0228(14) -0.0026(11) 0.0051(12) -0.0035(13)
C3_1 0.0356(15) 0.0272(15) 0.0248(14) 0.0009(11) 0.0028(11) -0.0008(12)
C4_1 0.0443(17) 0.0234(14) 0.0298(15) 0.0008(11) 0.0036(12) 0.0003(12)
C5_1 0.0377(15) 0.0336(16) 0.0226(13) 0.0035(12) 0.0035(11) -0.0004(13)
C6_1 0.0396(16) 0.0335(16) 0.0205(13) -0.0013(12) 0.0027(11) 0.0001(13)
C7_1 0.0414(17) 0.0255(14) 0.0221(14) -0.0016(11) 0.0052(12) -0.0026(12)
C8_1 0.0361(15) 0.0261(15) 0.0250(14) -0.0011(11) 0.0040(11) -0.0019(11)
C9_1 0.0320(15) 0.0262(15) 0.0229(14) 0.0005(11) 0.0029(10) -0.0016(11)
C10_1 0.0353(15) 0.0270(15) 0.0226(14) -0.0019(11) 0.0014(11) 0.0011(11)
C11_1 0.0362(16) 0.0281(15) 0.0268(15) -0.0019(11) 0.0033(11) 0.0027(12)
C12_1 0.0352(15) 0.0287(15) 0.0224(14) -0.0051(11) 0.0041(11) -0.0003(11)
C13_1 0.0325(15) 0.0289(15) 0.0212(13) 0.0000(11) 0.0044(10) -0.0006(11)
C14_1 0.0330(15) 0.0251(15) 0.0226(15) -0.0019(10) 0.0025(11) -0.0023(11)
C15_1 0.058(2) 0.0329(16) 0.0244(15) 0.0033(12) 0.0063(13) -0.0008(15)
C16_1 0.053(2) 0.0331(17) 0.0219(15) -0.0010(11) 0.0077(13) -0.0010(13)
C17_1 0.0503(18) 0.0298(16) 0.0245(14) -0.0050(12) 0.0078(12) 0.0024(13)
C18_1 0.0407(17) 0.0310(16) 0.0217(15) 0.0014(10) 0.0040(12) -0.0014(12)
C1_2 0.0453(18) 0.0285(16) 0.0284(15) -0.0023(12) 0.0025(12) 0.0042(13)
O2_2 0.0449(13) 0.0297(12) 0.0465(13) -0.0078(10) 0.0049(10) 0.0051(10)
O1_2 0.0489(14) 0.0288(12) 0.0518(15) 0.0015(10) 0.0071(11) -0.0077(10)
C2_2 0.0405(17) 0.0297(16) 0.0268(16) 0.0025(11) 0.0018(13) -0.0066(13)
O3_2 0.0464(14) 0.0582(17) 0.0252(12) -0.0009(9) -0.0015(10) -0.0002(10)
C3_2 0.0392(17) 0.0301(16) 0.0323(17) -0.0017(11) 0.0063(13) -0.0021(12)

loop_
_atom_type_symbol
_atom_type_description
_atom_type_scat_dispersion_real
_atom_type_scat_dispersion_imag
_atom_type_scat_source
C C 0.0181 0.0091 'International Tables Vol C Tables 4.2.6.8 and 6.1.1.4'
H H 0.0000 0.0000 'International Tables Vol C Tables 4.2.6.8 and 6.1.1.4'
B B 0.0090 0.0039 'International Tables Vol C Tables 4.2.6.8 and 6.1.1.4'
O O 0.0492 0.0322 'International Tables Vol C Tables 4.2.6.8 and 6.1.1.4'
Cr Cr -0.1635 2.4439 'International Tables Vol C Tables 4.2.6.8 and 6.1.1.4'

loop_
_exptl_crystal_face_index_h
_exptl_crystal_face_index_k
_exptl_crystal_face_index_l
_exptl_crystal_face_perp_dist
1 0 -1 0.0493
-1 1 -1 0.1112
-1 0 1 0.0714
1 -1 0 0.0926
-1 1 0 0.1220
0 1 -1 0.1214
-1 1 1 0.1042
0 -1 0 0.1426
0 -1 -1 0.1216
0 0 -1 0.0669
0 0 1 0.0640
-1 -1 -1 0.0818
-1 -1 0 0.0837
1 1 1 0.0497
1 1 -1 0.0875
-1 -1 1 0.0763
-1 0 -1 0.0435
1 0 1 0.0307
1 0 0 0.0200
-1 0 0 0.0563

loop_
_geom_angle_atom_site_label_1
_geom_angle_atom_site_label_2
_geom_angle_atom_site_label_3
_geom_angle
_geom_angle_site_symmetry_1
_geom_angle_site_symmetry_3
_geom_angle_publ_flag
C1_2 Cr01 C2_2 87.94(14) . . ?
C1_2 Cr01 C3_2 87.66(14) . . ?
C2_2 Cr01 C3_2 90.50(14) . . ?
C1_2 Cr01 C10_1 93.24(12) . . ?
C2_2 Cr01 C10_1 117.21(12) . . ?
C3_2 Cr01 C10_1 152.30(12) . . ?
C1_2 Cr01 C9_1 120.70(12) . . ?
C2_2 Cr01 C9_1 90.28(12) . . ?
C3_2 Cr01 C9_1 151.64(12) . . ?
C10_1 Cr01 C9_1 38.13(11) . . ?
C1_2 Cr01 C11_1 93.55(13) . . ?
C2_2 Cr01 C11_1 155.07(12) . . ?
C3_2 Cr01 C11_1 114.42(12) . . ?
C10_1 Cr01 C11_1 37.88(10) . . ?
C9_1 Cr01 C11_1 67.60(11) . . ?
C1_2 Cr01 C14_1 158.41(12) . . ?
C2_2 Cr01 C14_1 91.94(12) . . ?
C3_2 Cr01 C14_1 113.93(12) . . ?
C10_1 Cr01 C14_1 67.68(11) . . ?
C9_1 Cr01 C14_1 37.71(10) . . ?
C11_1 Cr01 C14_1 77.72(12) . . ?
C1_2 Cr01 C12_1 117.67(12) . . ?
C2_2 Cr01 C12_1 154.15(12) . . ?
C3_2 Cr01 C12_1 87.34(13) . . ?
C10_1 Cr01 C12_1 67.75(10) . . ?
C9_1 Cr01 C12_1 79.83(10) . . ?
C11_1 Cr01 C12_1 36.38(10) . . ?
C14_1 Cr01 C12_1 65.71(10) . . ?
C1_2 Cr01 C13_1 154.07(12) . . ?
C2_2 Cr01 C13_1 117.41(12) . . ?
C3_2 Cr01 C13_1 86.82(13) . . ?
C10_1 Cr01 C13_1 80.34(11) . . ?
C9_1 Cr01 C13_1 67.81(10) . . ?
C11_1 Cr01 C13_1 66.01(11) . . ?
C14_1 Cr01 C13_1 36.48(10) . . ?
C12_1 Cr01 C13_1 36.76(12) . . ?
C3_1 B1_1 C10_1 118.2(3) . . ?
C3_1 B1_1 C1_1 122.2(3) . . ?
C10_1 B1_1 C1_1 119.6(3) . . ?
C8_1 B2_1 C2_1 123.1(3) . . ?
C8_1 B2_1 C9_1 117.5(2) . . ?
C2_1 B2_1 C9_1 119.3(3) . . ?
B1_1 C1_1 H1A_1 109.5 . . ?
B1_1 C1_1 H1B_1 109.5 . . ?
H1A_1 C1_1 H1B_1 109.5 . . ?
B1_1 C1_1 H1C_1 109.5 . . ?
H1A_1 C1_1 H1C_1 109.5 . . ?
H1B_1 C1_1 H1C_1 109.5 . . ?
B2_1 C2_1 H2A_1 109.5 . . ?
B2_1 C2_1 H2B_1 109.5 . . ?
H2A_1 C2_1 H2B_1 109.5 . . ?
B2_1 C2_1 H2C_1 109.5 . . ?
H2A_1 C2_1 H2C_1 109.5 . . ?
H2B_1 C2_1 H2C_1 109.5 . . ?
C4_1 C3_1 C8_1 117.9(2) . . ?
C4_1 C3_1 B1_1 121.1(3) . . ?
C8_1 C3_1 B1_1 120.9(2) . . ?
C5_1 C4_1 C3_1 123.5(3) . . ?
C5_1 C4_1 H4_1 118.3 . . ?
C3_1 C4_1 H4_1 118.3 . . ?
C6_1 C5_1 C4_1 118.8(3) . . ?
C6_1 C5_1 C15_1 121.4(3) . . ?
C4_1 C5_1 C15_1 119.8(3) . . ?
C5_1 C6_1 C7_1 118.6(3) . . ?
C5_1 C6_1 C16_1 121.4(3) . . ?
C7_1 C6_1 C16_1 120.0(3) . . ?
C6_1 C7_1 C8_1 123.3(3) . . ?
C6_1 C7_1 H7_1 118.4 . . ?
C8_1 C7_1 H7_1 118.4 . . ?
C7_1 C8_1 C3_1 117.9(2) . . ?
C7_1 C8_1 B2_1 120.7(3) . . ?
C3_1 C8_1 B2_1 121.5(2) . . ?
C14_1 C9_1 C10_1 118.7(2) . . ?
C14_1 C9_1 B2_1 120.1(3) . . ?
C10_1 C9_1 B2_1 121.1(2) . . ?
C14_1 C9_1 Cr01 72.60(16) . . ?
C10_1 C9_1 Cr01 70.71(15) . . ?
B2_1 C9_1 Cr01 123.9(2) . . ?
C9_1 C10_1 C11_1 118.3(2) . . ?
C9_1 C10_1 B1_1 120.1(2) . . ?
C11_1 C10_1 B1_1 121.0(3) . . ?
C9_1 C10_1 Cr01 71.16(15) . . ?
C11_1 C10_1 Cr01 72.57(16) . . ?
B1_1 C10_1 Cr01 120.3(2) . . ?
C12_1 C11_1 C10_1 122.0(3) . . ?
C12_1 C11_1 Cr01 73.06(17) . . ?
C10_1 C11_1 Cr01 69.55(16) . . ?
C12_1 C11_1 H11_1 118.1 . . ?
C10_1 C11_1 H11_1 118.1 . . ?
Cr01 C11_1 H11_1 118.1 . . ?
C11_1 C12_1 C13_1 119.8(2) . . ?
C11_1 C12_1 C17_1 119.8(3) . . ?
C13_1 C12_1 C17_1 120.4(2) . . ?
C11_1 C12_1 Cr01 70.56(16) . . ?
C13_1 C12_1 Cr01 71.71(15) . . ?
C17_1 C12_1 Cr01 131.2(2) . . ?
C14_1 C13_1 C12_1 118.7(2) . . ?
C14_1 C13_1 C18_1 120.2(3) . . ?
C12_1 C13_1 C18_1 121.0(2) . . ?
C14_1 C13_1 Cr01 70.60(16) . . ?
C12_1 C13_1 Cr01 71.53(15) . . ?
C18_1 C13_1 Cr01 131.5(2) . . ?
C13_1 C14_1 C9_1 122.3(3) . . ?
C13_1 C14_1 Cr01 72.92(16) . . ?
C9_1 C14_1 Cr01 69.68(16) . . ?
C13_1 C14_1 H14_1 117.9 . . ?
C9_1 C14_1 H14_1 117.9 . . ?
Cr01 C14_1 H14_1 117.9 . . ?
C5_1 C15_1 H15A_1 109.5 . . ?
C5_1 C15_1 H15B_1 109.5 . . ?
H15A_1 C15_1 H15B_1 109.5 . . ?
C5_1 C15_1 H15C_1 109.5 . . ?
H15A_1 C15_1 H15C_1 109.5 . . ?
H15B_1 C15_1 H15C_1 109.5 . . ?
C6_1 C16_1 H16A_1 109.5 . . ?
C6_1 C16_1 H16B_1 109.5 . . ?
H16A_1 C16_1 H16B_1 109.5 . . ?
C6_1 C16_1 H16C_1 109.5 . . ?
H16A_1 C16_1 H16C_1 109.5 . . ?
H16B_1 C16_1 H16C_1 109.5 . . ?
C12_1 C17_1 H17A_1 109.5 . . ?
C12_1 C17_1 H17B_1 109.5 . . ?
H17A_1 C17_1 H17B_1 109.5 . . ?
C12_1 C17_1 H17C_1 109.5 . . ?
H17A_1 C17_1 H17C_1 109.5 . . ?
H17B_1 C17_1 H17C_1 109.5 . . ?
C13_1 C18_1 H18A_1 109.5 . . ?
C13_1 C18_1 H18B_1 109.5 . . ?
H18A_1 C18_1 H18B_1 109.5 . . ?
C13_1 C18_1 H18C_1 109.5 . . ?
H18A_1 C18_1 H18C_1 109.5 . . ?
H18B_1 C18_1 H18C_1 109.5 . . ?
O1_2 C1_2 Cr01 177.4(3) . . ?
O2_2 C2_2 Cr01 178.8(3) . . ?
O3_2 C3_2 Cr01 176.7(3) . . ?

loop_
_geom_bond_atom_site_label_1
_geom_bond_atom_site_label_2
_geom_bond_distance
_geom_bond_site_symmetry_2
_geom_bond_publ_flag
Cr01 C1_2 1.843(3) . ?
Cr01 C2_2 1.848(3) . ?
Cr01 C3_2 1.849(3) . ?
Cr01 C10_1 2.190(3) . ?
Cr01 C9_1 2.196(3) . ?
Cr01 C11_1 2.230(3) . ?
Cr01 C14_1 2.234(3) . ?
Cr01 C12_1 2.262(3) . ?
Cr01 C13_1 2.264(3) . ?
B1_1 C3_1 1.557(4) . ?
B1_1 C10_1 1.571(4) . ?
B1_1 C1_1 1.575(4) . ?
B2_1 C8_1 1.555(4) . ?
B2_1 C2_1 1.572(4) . ?
B2_1 C9_1 1.573(4) . ?
C1_1 H1A_1 0.9800 . ?
C1_1 H1B_1 0.9800 . ?
C1_1 H1C_1 0.9800 . ?
C2_1 H2A_1 0.9800 . ?
C2_1 H2B_1 0.9800 . ?
C2_1 H2C_1 0.9800 . ?
C3_1 C4_1 1.399(4) . ?
C3_1 C8_1 1.421(4) . ?
C4_1 C5_1 1.391(4) . ?
C4_1 H4_1 0.9500 . ?
C5_1 C6_1 1.391(5) . ?
C5_1 C15_1 1.513(4) . ?
C6_1 C7_1 1.400(4) . ?
C6_1 C16_1 1.510(4) . ?
C7_1 C8_1 1.400(4) . ?
C7_1 H7_1 0.9500 . ?
C9_1 C14_1 1.432(4) . ?
C9_1 C10_1 1.432(4) . ?
C10_1 C11_1 1.435(4) . ?
C11_1 C12_1 1.403(4) . ?
C11_1 H11_1 1.0000 . ?
C12_1 C13_1 1.427(5) . ?
C12_1 C17_1 1.510(4) . ?
C13_1 C14_1 1.408(4) . ?
C13_1 C18_1 1.508(4) . ?
C14_1 H14_1 1.0000 . ?
C15_1 H15A_1 0.9800 . ?
C15_1 H15B_1 0.9800 . ?
C15_1 H15C_1 0.9800 . ?
C16_1 H16A_1 0.9800 . ?
C16_1 H16B_1 0.9800 . ?
C16_1 H16C_1 0.9800 . ?
C17_1 H17A_1 0.9800 . ?
C17_1 H17B_1 0.9800 . ?
C17_1 H17C_1 0.9800 . ?
C18_1 H18A_1 0.9800 . ?
C18_1 H18B_1 0.9800 . ?
C18_1 H18C_1 0.9800 . ?
C1_2 O1_2 1.159(4) . ?
O2_2 C2_2 1.153(4) . ?
O3_2 C3_2 1.157(4) . ?

loop_
_geom_torsion_atom_site_label_1
_geom_torsion_atom_site_label_2
_geom_torsion_atom_site_label_3
_geom_torsion_atom_site_label_4
_geom_torsion
_geom_torsion_site_symmetry_1
_geom_torsion_site_symmetry_2
_geom_torsion_site_symmetry_3
_geom_torsion_site_symmetry_4
_geom_torsion_publ_flag
C10_1 B1_1 C3_1 C4_1 173.2(3) . . . . ?
C1_1 B1_1 C3_1 C4_1 -5.7(5) . . . . ?
C10_1 B1_1 C3_1 C8_1 -5.1(4) . . . . ?
C1_1 B1_1 C3_1 C8_1 176.0(3) . . . . ?
C8_1 C3_1 C4_1 C5_1 1.3(5) . . . . ?
B1_1 C3_1 C4_1 C5_1 -177.0(3) . . . . ?
C3_1 C4_1 C5_1 C6_1 0.3(5) . . . . ?
C3_1 C4_1 C5_1 C15_1 179.1(3) . . . . ?
C4_1 C5_1 C6_1 C7_1 -1.3(4) . . . . ?
C15_1 C5_1 C6_1 C7_1 179.9(3) . . . . ?
C4_1 C5_1 C6_1 C16_1 176.7(3) . . . . ?
C15_1 C5_1 C6_1 C16_1 -2.1(4) . . . . ?
C5_1 C6_1 C7_1 C8_1 0.7(5) . . . . ?
C16_1 C6_1 C7_1 C8_1 -177.3(3) . . . . ?
C6_1 C7_1 C8_1 C3_1 0.9(5) . . . . ?
C6_1 C7_1 C8_1 B2_1 -179.9(3) . . . . ?
C4_1 C3_1 C8_1 C7_1 -1.8(4) . . . . ?
B1_1 C3_1 C8_1 C7_1 176.5(3) . . . . ?
C4_1 C3_1 C8_1 B2_1 179.0(3) . . . . ?
B1_1 C3_1 C8_1 B2_1 -2.7(4) . . . . ?
C2_1 B2_1 C8_1 C7_1 8.9(5) . . . . ?
C9_1 B2_1 C8_1 C7_1 -171.9(3) . . . . ?
C2_1 B2_1 C8_1 C3_1 -171.9(3) . . . . ?
C9_1 B2_1 C8_1 C3_1 7.3(4) . . . . ?
C8_1 B2_1 C9_1 C14_1 -178.9(3) . . . . ?
C2_1 B2_1 C9_1 C14_1 0.3(4) . . . . ?
C8_1 B2_1 C9_1 C10_1 -3.8(4) . . . . ?
C2_1 B2_1 C9_1 C10_1 175.4(3) . . . . ?
C8_1 B2_1 C9_1 Cr01 -90.4(3) . . . . ?
C2_1 B2_1 C9_1 Cr01 88.8(3) . . . . ?
C14_1 C9_1 C10_1 C11_1 -0.6(4) . . . . ?
B2_1 C9_1 C10_1 C11_1 -175.7(3) . . . . ?
Cr01 C9_1 C10_1 C11_1 -57.1(2) . . . . ?
C14_1 C9_1 C10_1 B1_1 171.3(3) . . . . ?
B2_1 C9_1 C10_1 B1_1 -3.8(4) . . . . ?
Cr01 C9_1 C10_1 B1_1 114.8(3) . . . . ?
C14_1 C9_1 C10_1 Cr01 56.5(2) . . . . ?
B2_1 C9_1 C10_1 Cr01 -118.6(3) . . . . ?
C3_1 B1_1 C10_1 C9_1 8.4(4) . . . . ?
C1_1 B1_1 C10_1 C9_1 -172.7(3) . . . . ?
C3_1 B1_1 C10_1 C11_1 -180.0(3) . . . . ?
C1_1 B1_1 C10_1 C11_1 -1.1(4) . . . . ?
C3_1 B1_1 C10_1 Cr01 93.1(3) . . . . ?
C1_1 B1_1 C10_1 Cr01 -88.0(3) . . . . ?
C9_1 C10_1 C11_1 C12_1 3.2(4) . . . . ?
B1_1 C10_1 C11_1 C12_1 -168.5(3) . . . . ?
Cr01 C10_1 C11_1 C12_1 -53.1(3) . . . . ?
C9_1 C10_1 C11_1 Cr01 56.4(2) . . . . ?
B1_1 C10_1 C11_1 Cr01 -115.4(3) . . . . ?
C10_1 C11_1 C12_1 C13_1 -2.6(4) . . . . ?
Cr01 C11_1 C12_1 C13_1 -54.1(2) . . . . ?
C10_1 C11_1 C12_1 C17_1 178.7(3) . . . . ?
Cr01 C11_1 C12_1 C17_1 127.1(3) . . . . ?
C10_1 C11_1 C12_1 Cr01 51.6(3) . . . . ?
C11_1 C12_1 C13_1 C14_1 -0.8(4) . . . . ?
C17_1 C12_1 C13_1 C14_1 178.0(3) . . . . ?
Cr01 C12_1 C13_1 C14_1 -54.4(2) . . . . ?
C11_1 C12_1 C13_1 C18_1 -178.5(3) . . . . ?
C17_1 C12_1 C13_1 C18_1 0.2(4) . . . . ?
Cr01 C12_1 C13_1 C18_1 127.9(3) . . . . ?
C11_1 C12_1 C13_1 Cr01 53.6(2) . . . . ?
C17_1 C12_1 C13_1 Cr01 -127.6(3) . . . . ?
C12_1 C13_1 C14_1 C9_1 3.5(4) . . . . ?
C18_1 C13_1 C14_1 C9_1 -178.8(3) . . . . ?
Cr01 C13_1 C14_1 C9_1 -51.4(3) . . . . ?
C12_1 C13_1 C14_1 Cr01 54.9(2) . . . . ?
C18_1 C13_1 C14_1 Cr01 -127.4(3) . . . . ?
C10_1 C9_1 C14_1 C13_1 -2.8(4) . . . . ?
B2_1 C9_1 C14_1 C13_1 172.4(3) . . . . ?
Cr01 C9_1 C14_1 C13_1 52.8(3) . . . . ?
C10_1 C9_1 C14_1 Cr01 -55.5(2) . . . . ?
B2_1 C9_1 C14_1 Cr01 119.6(3) . . . . ?
